data_9014583
loop_
_publ_author_name
'Ertl, A.'
'Kolitsch, U.'
'Dyar, M. D.'
'Hughes, J. M.'
'Rossman, G. R.'
'Pieczka, A.'
'Henry, D. J.'
'Pezzotta, F.'
'Prowatke, S.'
'Lengauer, C. L.'
'Korner, W.'
'Brandstatter, F.'
'Francis, C. A.'
'Prem, M.'
'Tillmanns, E.'

_publ_section_title
;
 Limitations of Fe2+ and Mn2+ site occupancy in tourmaline:
 Evidence from Fe2+ - and Mn2+ -rich tourmaline
 Note: sample bls2h1, heated in air at 700 C for 10 h
;
_journal_name_full 'American Mineralogist'
_journal_page_first 1402
_journal_page_last 1416
_journal_paper_doi 10.2138/am.2012.4028
_journal_volume 97
_journal_year 2012
_chemical_compound_source 'Blocherleitengraben, Lower Austria'
_chemical_formula_sum 'Al5.466 B3 Ca0.03 Fe3.534 Na0.97 O31 Si6'
_chemical_name_mineral Fluor-schorl
_space_group_IT_number 160
_symmetry_space_group_name_Hall 'R 3 -2"'
_symmetry_space_group_name_H-M 'R 3 m :H'
_cell_angle_alpha 90
_cell_angle_beta 90
_cell_angle_gamma 120
_cell_length_a 15.917
_cell_length_b 15.917
_cell_length_c 7.2520
_cell_formula_units_Z 3
_cell_volume 1591.149
_database_code_amcsd 0019251
_exptl_crystal_density_diffrn 3.335
_cod_original_sg_symbol_H-M 'R 3 m'
_cod_original_formula_sum '(Na.97 Ca.03) (Fe3.534 Al5.466) Si6 B3 O31'
_cod_database_code 9014583

loop_
_space_group_symop_operation_xyz
x,y,z
2/3+x,1/3+y,1/3+z
1/3+x,2/3+y,2/3+z
x,x-y,z
2/3+x,1/3+x-y,1/3+z
1/3+x,2/3+x-y,2/3+z
-y,-x,z
2/3-y,1/3-x,1/3+z
1/3-y,2/3-x,2/3+z
-x+y,y,z
2/3-x+y,1/3+y,1/3+z
1/3-x+y,2/3+y,2/3+z
-y,x-y,z
2/3-y,1/3+x-y,1/3+z
1/3-y,2/3+x-y,2/3+z
-x+y,-x,z
2/3-x+y,1/3-x,1/3+z
1/3-x+y,2/3-x,2/3+z

loop_
_atom_site_aniso_label
_atom_site_aniso_U_11
_atom_site_aniso_U_22
_atom_site_aniso_U_33
_atom_site_aniso_U_12
_atom_site_aniso_U_13
_atom_site_aniso_U_23
NaX 0.02220 0.02220 0.01760 0.01110 0.00000 0.00000
CaX 0.02220 0.02220 0.01760 0.01110 0.00000 0.00000
FeY 0.01277 0.00741 0.01114 0.00639 -0.00559 -0.00280
AlY 0.01277 0.00741 0.01114 0.00639 -0.00559 -0.00280
AlZ 0.00524 0.00927 0.00681 0.00314 0.00007 0.00207
FeZ 0.00524 0.00927 0.00681 0.00314 0.00007 0.00207
SiT 0.00524 0.00498 0.00645 0.00260 -0.00043 -0.00055
B 0.00600 0.00640 0.00900 0.00320 0.00010 0.00010
O1 0.01060 0.01060 0.00940 0.00530 0.00000 0.00000
O2 0.01010 0.00570 0.01120 0.00284 0.00012 0.00020
O3 0.01460 0.00990 0.00860 0.00730 -0.00030 -0.00014
O4 0.00720 0.01400 0.01010 0.00700 -0.00037 -0.00070
O5 0.01530 0.00750 0.01030 0.00770 0.00150 0.00076
O6 0.00930 0.00910 0.00610 0.00410 -0.00050 -0.00070
O7 0.00700 0.00690 0.00930 0.00170 -0.00120 -0.00100
O8 0.00540 0.00890 0.01290 0.00340 0.00050 0.00240

loop_
_atom_site_label
_atom_site_fract_x
_atom_site_fract_y
_atom_site_fract_z
_atom_site_occupancy
_atom_site_U_iso_or_equiv
NaX 0.00000 0.00000 0.21929 0.97000 0.02070
CaX 0.00000 0.00000 0.21929 0.03000 0.02070
FeY 0.12621 0.06311 0.63391 0.72400 0.00985
AlY 0.12621 0.06311 0.63391 0.27600 0.00985
AlZ 0.29753 0.25723 0.60489 0.77300 0.00732
FeZ 0.29753 0.25723 0.60489 0.22700 0.00732
SiT 0.19113 0.19027 0.00136 1.00000 0.00554
B 0.11019 0.22039 0.45330 1.00000 0.00710
O1 0.00000 0.00000 0.76430 1.00000 0.01020
O2 0.06080 0.12160 0.48499 1.00000 0.00948
O3 0.26034 0.13017 0.52235 1.00000 0.01054
O4 0.09408 0.18815 0.07761 1.00000 0.00968
O5 0.18202 0.09101 0.08532 1.00000 0.01018
O6 0.19188 0.18634 0.77885 1.00000 0.00846
O7 0.28586 0.28515 0.07673 1.00000 0.00855
O8 0.20932 0.27020 0.44018 1.00000 0.00910

loop_
_cod_related_entry_id
_cod_related_entry_database
_cod_related_entry_code
1 AMCSD 0019251
